data_4101983
loop_
_publ_author_name
'Joon Soo Han'
'Takahiro Sasamori'
'Yoshiyuki Mizuhata'
'Norihiro Tokitoh'

_publ_contact_author_address
;
    Institute for Chemical Research, Kyoto University, Gokasho, Uji, 
    Kyoto 611-0011, Japan. 
;
_publ_contact_author_email ' tokitoh@boc.kuicr.kyoto-u.ac.jp'
_publ_contact_author_fax ' +81-774-38-3209 '
_publ_contact_author_name 'Norihiro Tokitoh'
_publ_contact_author_phone ' +81-774-38-3200 '
_publ_section_title
;
 Reactivity of an Aryl-Substituted Silicon-Silicon Triple Bond: Reactions
 of a 1,2-Diaryldisilyne with Alkenes
;
_journal_name_full 'Journal of the American Chemical Society'
_journal_page_first 2546
_journal_page_last 2547
_journal_paper_doi 10.1021/ja9108566
_journal_volume 132
_journal_year 2010
_chemical_formula_moiety 'C66 H144 Si16, C6 H14'
_chemical_formula_sum 'C72 H158 Si16'
_chemical_formula_weight 1473.42
_chemical_name_systematic
; 
 ? 
;
_space_group_IT_number 2
_symmetry_cell_setting triclinic
_symmetry_Int_Tables_number 2
_symmetry_space_group_name_Hall '-P 1'
_symmetry_space_group_name_H-M 'P -1'
_atom_sites_solution_hydrogens geom
_atom_sites_solution_primary direct
_atom_sites_solution_secondary difmap
_audit_creation_date 'November 10 2009'
_audit_creation_method SHELXL-97
_cell_angle_alpha 107.9396(8)
_cell_angle_beta 104.9516(8)
_cell_angle_gamma 98.7788(7)
_cell_formula_units_Z 2
_cell_length_a 12.4662(2)
_cell_length_b 20.0362(3)
_cell_length_c 20.7134(4)
_cell_measurement_temperature 103(2)
_cell_measurement_theta_max 25.00
_cell_measurement_theta_min 1.73
_cell_volume 4601.42(14)
_computing_cell_refinement HKL2000
_computing_data_collection CrystalClear
_computing_data_reduction 'SHELXL-97 (Sheldrick, 1997)'
_computing_structure_refinement 'SHELXL-97 (Sheldrick, 1997)'
_computing_structure_solution SHELXS-97
_diffrn_ambient_temperature 103(2)
_diffrn_measured_fraction_theta_full 0.993
_diffrn_measured_fraction_theta_max 0.993
_diffrn_measurement_device_type 'RIGAKU Saturn70'
_diffrn_measurement_method \w
_diffrn_radiation_monochromator graphite
_diffrn_radiation_source 'fine-focus sealed tube'
_diffrn_radiation_type MoK\a
_diffrn_radiation_wavelength 0.71069
_diffrn_reflns_av_R_equivalents 0.0512
_diffrn_reflns_av_sigmaI/netI 0.0534
_diffrn_reflns_limit_h_max 14
_diffrn_reflns_limit_h_min -14
_diffrn_reflns_limit_k_max 23
_diffrn_reflns_limit_k_min -23
_diffrn_reflns_limit_l_max 24
_diffrn_reflns_limit_l_min -24
_diffrn_reflns_number 39271
_diffrn_reflns_theta_full 25.00
_diffrn_reflns_theta_max 25.00
_diffrn_reflns_theta_min 1.73
_exptl_absorpt_coefficient_mu 0.256
_exptl_absorpt_correction_T_max 0.9749
_exptl_absorpt_correction_T_min 0.9272
_exptl_absorpt_correction_type multi-scan
_exptl_absorpt_process_details 'Jacobson, R. (1998) Private communication'
_exptl_crystal_colour clorless
_exptl_crystal_density_diffrn 1.063
_exptl_crystal_density_method 'not measured'
_exptl_crystal_description prism
_exptl_crystal_F_000 1628
_exptl_crystal_size_max 0.30
_exptl_crystal_size_mid 0.20
_exptl_crystal_size_min 0.10
_refine_diff_density_max 0.852
_refine_diff_density_min -0.599
_refine_diff_density_rms 0.068
_refine_ls_extinction_method none
_refine_ls_goodness_of_fit_ref 1.023
_refine_ls_hydrogen_treatment constr
_refine_ls_matrix_type full
_refine_ls_number_parameters 904
_refine_ls_number_reflns 16090
_refine_ls_number_restraints 0
_refine_ls_restrained_S_all 1.023
_refine_ls_R_factor_all 0.0699
_refine_ls_R_factor_gt 0.0546
_refine_ls_shift/su_max 0.001
_refine_ls_shift/su_mean 0.000
_refine_ls_structure_factor_coef Fsqd
_refine_ls_weighting_details 'calc w=1/[\s^2^(Fo^2^)+(0.0832P)^2^+4.3358P] where P=(Fo^2^+2Fc^2^)/3'
_refine_ls_weighting_scheme calc
_refine_ls_wR_factor_gt 0.1472
_refine_ls_wR_factor_ref 0.1580
_reflns_number_gt 12703
_reflns_number_total 16090
_reflns_threshold_expression >2sigma(I)
_cod_data_source_file ja9108566_si_004.cif
_cod_data_source_block DMB_adduct
_cod_original_cell_volume 4601.42(13)
_cod_original_sg_symbol_Hall '    -P 1 '
_cod_database_code 4101983

loop_
_symmetry_equiv_pos_as_xyz
'x, y, z'
'-x, -y, -z'

loop_
_atom_site_label
_atom_site_type_symbol
_atom_site_fract_x
_atom_site_fract_y
_atom_site_fract_z
_atom_site_U_iso_or_equiv
_atom_site_adp_type
_atom_site_occupancy
_atom_site_symmetry_multiplicity
_atom_site_calc_flag
_atom_site_refinement_flags
_atom_site_disorder_assembly
_atom_site_disorder_group
Si1 Si 0.25791(6) 0.08537(4) 0.76919(4) 0.02072(17) Uani 1 1 d . . .
Si2 Si 0.14976(6) -0.03325(4) 0.69652(4) 0.02098(17) Uani 1 1 d . . .
C1 C 0.1053(2) -0.01829(15) 0.60920(15) 0.0268(6) Uani 1 1 d . . .
H1 H 0.1654 0.0101 0.5979 0.032 Uiso 1 1 calc R . .
H2 H 0.0509 -0.0594 0.5672 0.032 Uiso 1 1 calc R . .
C2 C 0.0557(2) 0.02423(15) 0.66467(15) 0.0254(6) Uani 1 1 d . . .
C3 C 0.1282(2) 0.10056(15) 0.70944(14) 0.0247(6) Uani 1 1 d . . .
C4 C 0.1364(2) 0.12368(15) 0.78868(15) 0.0263(6) Uani 1 1 d . . .
H3 H 0.0799 0.0939 0.8011 0.032 Uiso 1 1 calc R . .
H4 H 0.1547 0.1764 0.8162 0.032 Uiso 1 1 calc R . .
C5 C -0.0730(2) 0.01239(17) 0.64345(17) 0.0352(7) Uani 1 1 d . . .
H5 H -0.0945 0.0336 0.6861 0.053 Uiso 1 1 calc R . .
H6 H -0.1096 -0.0397 0.6215 0.053 Uiso 1 1 calc R . .
H7 H -0.0983 0.0356 0.6090 0.053 Uiso 1 1 calc R . .
C6 C 0.1211(3) 0.15729(16) 0.67534(17) 0.0355(7) Uani 1 1 d . . .
H8 H 0.1345 0.1397 0.6292 0.053 Uiso 1 1 calc R . .
H9 H 0.1793 0.2022 0.7071 0.053 Uiso 1 1 calc R . .
H10 H 0.0447 0.1666 0.6677 0.053 Uiso 1 1 calc R . .
C7 C 0.4029(2) 0.15379(13) 0.80502(14) 0.0205(5) Uani 1 1 d . . .
C8 C 0.4529(2) 0.19776(14) 0.87898(14) 0.0216(6) Uani 1 1 d . . .
C9 C 0.5498(2) 0.25564(14) 0.90144(14) 0.0236(6) Uani 1 1 d . . .
H11 H 0.5808 0.2851 0.9510 0.028 Uiso 1 1 calc R . .
C10 C 0.6035(2) 0.27216(14) 0.85429(15) 0.0234(6) Uani 1 1 d . . .
C11 C 0.5560(2) 0.22620(14) 0.78266(14) 0.0237(6) Uani 1 1 d . . .
H12 H 0.5917 0.2344 0.7495 0.028 Uiso 1 1 calc R . .
C12 C 0.4580(2) 0.16828(14) 0.75706(14) 0.0217(6) Uani 1 1 d . . .
C13 C 0.4053(2) 0.18449(15) 0.93601(14) 0.0247(6) Uani 1 1 d . . .
H13 H 0.3360 0.1430 0.9079 0.030 Uiso 1 1 calc R . .
C14 C 0.7081(2) 0.33910(15) 0.88222(15) 0.0274(6) Uani 1 1 d . . .
C15 C 0.4164(2) 0.12169(15) 0.67752(14) 0.0253(6) Uani 1 1 d . . .
H14 H 0.3364 0.0943 0.6681 0.030 Uiso 1 1 calc R . .
Si3 Si 0.50378(7) 0.14703(4) 0.99446(4) 0.02930(19) Uani 1 1 d . . .
Si4 Si 0.34573(8) 0.26015(5) 0.98459(5) 0.0336(2) Uani 1 1 d . . .
Si5 Si 0.82552(7) 0.32312(4) 0.95347(5) 0.0321(2) Uani 1 1 d . . .
Si6 Si 0.77459(8) 0.35331(5) 0.81180(5) 0.0351(2) Uani 1 1 d . . .
Si7 Si 0.64400(7) 0.42088(4) 0.91323(5) 0.0315(2) Uani 1 1 d . . .
Si8 Si 0.49870(7) 0.04937(4) 0.66102(4) 0.02952(19) Uani 1 1 d . . .
Si9 Si 0.40029(7) 0.17191(5) 0.61207(4) 0.0303(2) Uani 1 1 d . . .
C16 C 0.5435(3) 0.07108(16) 0.93394(17) 0.0345(7) Uani 1 1 d . . .
H15 H 0.5887 0.0479 0.9626 0.052 Uiso 1 1 calc R . .
H16 H 0.5891 0.0903 0.9085 0.052 Uiso 1 1 calc R . .
H17 H 0.4736 0.0353 0.8991 0.052 Uiso 1 1 calc R . .
C17 C 0.4252(3) 0.11375(18) 1.04879(17) 0.0395(8) Uani 1 1 d . . .
H18 H 0.4732 0.0915 1.0770 0.059 Uiso 1 1 calc R . .
H19 H 0.3536 0.0777 1.0167 0.059 Uiso 1 1 calc R . .
H20 H 0.4076 0.1546 1.0812 0.059 Uiso 1 1 calc R . .
C18 C 0.6416(3) 0.21176(18) 1.05961(17) 0.0401(8) Uani 1 1 d . . .
H21 H 0.6255 0.2554 1.0887 0.060 Uiso 1 1 calc R . .
H22 H 0.6910 0.2251 1.0333 0.060 Uiso 1 1 calc R . .
H23 H 0.6805 0.1887 1.0909 0.060 Uiso 1 1 calc R . .
C19 C 0.2081(3) 0.22038(19) 0.9950(2) 0.0478(9) Uani 1 1 d . . .
H24 H 0.1793 0.2594 1.0211 0.072 Uiso 1 1 calc R . .
H25 H 0.2217 0.1881 1.0218 0.072 Uiso 1 1 calc R . .
H26 H 0.1514 0.1928 0.9475 0.072 Uiso 1 1 calc R . .
C20 C 0.4433(4) 0.31878(19) 1.07767(18) 0.0500(9) Uani 1 1 d . . .
H27 H 0.5172 0.3411 1.0754 0.075 Uiso 1 1 calc R . .
H28 H 0.4553 0.2890 1.1073 0.075 Uiso 1 1 calc R . .
H29 H 0.4081 0.3568 1.0988 0.075 Uiso 1 1 calc R . .
C21 C 0.3135(3) 0.31955(17) 0.93168(18) 0.0388(8) Uani 1 1 d . . .
H30 H 0.2809 0.2897 0.8805 0.058 Uiso 1 1 calc R . .
H31 H 0.3845 0.3546 0.9402 0.058 Uiso 1 1 calc R . .
H32 H 0.2583 0.3455 0.9467 0.058 Uiso 1 1 calc R . .
C22 C 0.8127(3) 0.22331(17) 0.92668(19) 0.0400(8) Uani 1 1 d . . .
H33 H 0.8744 0.2145 0.9608 0.060 Uiso 1 1 calc R . .
H34 H 0.8187 0.2042 0.8785 0.060 Uiso 1 1 calc R . .
H35 H 0.7382 0.1990 0.9267 0.060 Uiso 1 1 calc R . .
C23 C 0.8260(3) 0.36209(19) 1.04802(17) 0.0427(8) Uani 1 1 d . . .
H36 H 0.7474 0.3505 1.0493 0.064 Uiso 1 1 calc R . .
H37 H 0.8562 0.4148 1.0665 0.064 Uiso 1 1 calc R . .
H38 H 0.8744 0.3414 1.0778 0.064 Uiso 1 1 calc R . .
C24 C 0.9784(3) 0.3635(2) 0.9643(2) 0.0497(9) Uani 1 1 d . . .
H39 H 1.0303 0.3521 1.0015 0.075 Uiso 1 1 calc R . .
H40 H 0.9919 0.4162 0.9782 0.075 Uiso 1 1 calc R . .
H41 H 0.9928 0.3431 0.9187 0.075 Uiso 1 1 calc R . .
C25 C 0.8295(3) 0.27473(18) 0.76857(19) 0.0458(9) Uani 1 1 d . . .
H42 H 0.7650 0.2319 0.7408 0.069 Uiso 1 1 calc R . .
H43 H 0.8836 0.2646 0.8058 0.069 Uiso 1 1 calc R . .
H44 H 0.8684 0.2867 0.7366 0.069 Uiso 1 1 calc R . .
C26 C 0.6745(3) 0.37095(19) 0.73729(18) 0.0463(9) Uani 1 1 d . . .
H45 H 0.7093 0.3695 0.6997 0.069 Uiso 1 1 calc R . .
H46 H 0.6604 0.4188 0.7562 0.069 Uiso 1 1 calc R . .
H47 H 0.6017 0.3337 0.7171 0.069 Uiso 1 1 calc R . .
C27 C 0.9022(3) 0.43481(18) 0.8510(2) 0.0470(9) Uani 1 1 d . . .
H205 H 0.8794 0.4782 0.8746 0.070 Uiso 1 1 calc R . .
H206 H 0.9296 0.4414 0.8125 0.070 Uiso 1 1 calc R . .
H207 H 0.9638 0.4271 0.8861 0.070 Uiso 1 1 calc R . .
C28 C 0.4982(3) 0.40284(17) 0.84683(18) 0.0378(7) Uani 1 1 d . . .
H51 H 0.4523 0.3550 0.8387 0.057 Uiso 1 1 calc R . .
H52 H 0.5064 0.4042 0.8014 0.057 Uiso 1 1 calc R . .
H53 H 0.4599 0.4400 0.8657 0.057 Uiso 1 1 calc R . .
C29 C 0.7268(3) 0.51043(17) 0.9187(2) 0.0485(9) Uani 1 1 d . . .
H54 H 0.6834 0.5469 0.9297 0.073 Uiso 1 1 calc R . .
H55 H 0.7388 0.5052 0.8727 0.073 Uiso 1 1 calc R . .
H56 H 0.8012 0.5258 0.9566 0.073 Uiso 1 1 calc R . .
C30 C 0.6271(3) 0.44388(18) 1.00432(17) 0.0419(8) Uani 1 1 d . . .
H57 H 0.5828 0.4804 1.0111 0.063 Uiso 1 1 calc R . .
H58 H 0.7030 0.4632 1.0411 0.063 Uiso 1 1 calc R . .
H59 H 0.5868 0.4001 1.0083 0.063 Uiso 1 1 calc R . .
C31 C 0.4290(4) -0.01666(19) 0.56700(19) 0.0509(9) Uani 1 1 d . . .
H60 H 0.4314 0.0086 0.5335 0.076 Uiso 1 1 calc R . .
H61 H 0.3490 -0.0384 0.5601 0.076 Uiso 1 1 calc R . .
H62 H 0.4700 -0.0548 0.5581 0.076 Uiso 1 1 calc R . .
C32 C 0.4910(3) 0.00079(17) 0.72421(18) 0.0380(7) Uani 1 1 d . . .
H63 H 0.5305 -0.0381 0.7151 0.057 Uiso 1 1 calc R . .
H64 H 0.4104 -0.0200 0.7170 0.057 Uiso 1 1 calc R . .
H65 H 0.5279 0.0350 0.7737 0.057 Uiso 1 1 calc R . .
C33 C 0.6539(3) 0.08407(19) 0.6757(2) 0.0488(9) Uani 1 1 d . . .
H66 H 0.6878 0.0431 0.6616 0.073 Uiso 1 1 calc R . .
H67 H 0.6933 0.1135 0.7265 0.073 Uiso 1 1 calc R . .
H68 H 0.6621 0.1138 0.6467 0.073 Uiso 1 1 calc R . .
C34 C 0.2835(3) 0.11395(19) 0.52607(16) 0.0404(8) Uani 1 1 d . . .
H69 H 0.2133 0.0986 0.5364 0.061 Uiso 1 1 calc R . .
H70 H 0.3072 0.0711 0.5021 0.061 Uiso 1 1 calc R . .
H71 H 0.2688 0.1418 0.4947 0.061 Uiso 1 1 calc R . .
C35 C 0.5314(3) 0.19184(19) 0.58610(17) 0.0410(8) Uani 1 1 d . . .
H72 H 0.5209 0.2227 0.5575 0.062 Uiso 1 1 calc R . .
H73 H 0.5437 0.1463 0.5577 0.062 Uiso 1 1 calc R . .
H74 H 0.5982 0.2169 0.6295 0.062 Uiso 1 1 calc R . .
C36 C 0.3617(3) 0.25936(17) 0.64917(17) 0.0354(7) Uani 1 1 d . . .
H75 H 0.3874 0.2931 0.6274 0.053 Uiso 1 1 calc R . .
H76 H 0.3992 0.2805 0.7013 0.053 Uiso 1 1 calc R . .
H77 H 0.2783 0.2502 0.6383 0.053 Uiso 1 1 calc R . .
C37 C 0.0826(2) -0.12684(14) 0.69315(14) 0.0221(6) Uani 1 1 d . . .
C38 C 0.0939(2) -0.19132(15) 0.64466(14) 0.0228(6) Uani 1 1 d . . .
C39 C 0.0252(2) -0.25892(15) 0.63390(14) 0.0250(6) Uani 1 1 d . . .
H78 H 0.0336 -0.3013 0.6010 0.030 Uiso 1 1 calc R . .
C40 C -0.0550(2) -0.26690(15) 0.66938(15) 0.0267(6) Uani 1 1 d . A .
C41 C -0.0598(2) -0.20323(15) 0.71950(15) 0.0257(6) Uani 1 1 d . . .
H79 H -0.1102 -0.2067 0.7464 0.031 Uiso 1 1 calc R . .
C42 C 0.0062(2) -0.13436(14) 0.73217(14) 0.0225(6) Uani 1 1 d . . .
C43 C 0.1790(2) -0.19006(14) 0.60385(14) 0.0231(6) Uani 1 1 d . . .
H80 H 0.2105 -0.1373 0.6150 0.028 Uiso 1 1 calc R . .
C44 C -0.1329(3) -0.34257(16) 0.65391(17) 0.0365(7) Uani 1 1 d . . .
C45 C -0.0041(2) -0.06981(15) 0.79033(14) 0.0263(6) Uani 1 1 d . . .
H81 H 0.0289 -0.0267 0.7805 0.032 Uiso 1 1 calc R . .
Si10 Si 0.30951(7) -0.22201(5) 0.64085(4) 0.02851(19) Uani 1 1 d . . .
Si11 Si 0.10907(7) -0.22937(4) 0.50175(4) 0.02500(18) Uani 1 1 d . . .
Si12 Si 0.09783(7) -0.05959(5) 0.88056(4) 0.0325(2) Uani 1 1 d . . .
Si13 Si -0.15538(8) -0.06243(5) 0.78861(5) 0.0350(2) Uani 1 1 d . . .
C46 C 0.3719(3) -0.17256(19) 0.74026(17) 0.0393(8) Uani 1 1 d . . .
H82 H 0.4480 -0.1805 0.7576 0.059 Uiso 1 1 calc R . .
H83 H 0.3217 -0.1907 0.7638 0.059 Uiso 1 1 calc R . .
H84 H 0.3786 -0.1206 0.7513 0.059 Uiso 1 1 calc R . .
C47 C 0.4162(3) -0.20325(19) 0.59543(18) 0.0391(8) Uani 1 1 d . . .
H85 H 0.4312 -0.1521 0.6005 0.059 Uiso 1 1 calc R . .
H86 H 0.3853 -0.2339 0.5444 0.059 Uiso 1 1 calc R . .
H87 H 0.4878 -0.2139 0.6176 0.059 Uiso 1 1 calc R . .
C48 C 0.2829(3) -0.32066(18) 0.62767(19) 0.0407(8) Uani 1 1 d . . .
H88 H 0.3554 -0.3315 0.6478 0.061 Uiso 1 1 calc R . .
H89 H 0.2504 -0.3498 0.5763 0.061 Uiso 1 1 calc R . .
H90 H 0.2288 -0.3322 0.6520 0.061 Uiso 1 1 calc R . .
C49 C 0.1815(3) -0.17361(19) 0.46021(16) 0.0375(7) Uani 1 1 d . . .
H91 H 0.1460 -0.1946 0.4079 0.056 Uiso 1 1 calc R . .
H92 H 0.2631 -0.1731 0.4727 0.056 Uiso 1 1 calc R . .
H93 H 0.1736 -0.1239 0.4781 0.056 Uiso 1 1 calc R . .
C50 C 0.1185(3) -0.32466(18) 0.45925(17) 0.0419(8) Uani 1 1 d . . .
H94 H 0.0848 -0.3556 0.4812 0.063 Uiso 1 1 calc R . .
H95 H 0.1991 -0.3253 0.4666 0.063 Uiso 1 1 calc R . .
H96 H 0.0764 -0.3428 0.4077 0.063 Uiso 1 1 calc R . .
C51 C -0.0447(2) -0.22649(16) 0.47689(16) 0.0303(6) Uani 1 1 d . . .
H97 H -0.0494 -0.1759 0.4920 0.045 Uiso 1 1 calc R . .
H98 H -0.0845 -0.2521 0.5008 0.045 Uiso 1 1 calc R . .
H99 H -0.0808 -0.2500 0.4248 0.045 Uiso 1 1 calc R . .
C52 C 0.0977(3) 0.0266(2) 0.94853(18) 0.0541(10) Uani 1 1 d . . .
H100 H 0.0218 0.0230 0.9545 0.081 Uiso 1 1 calc R . .
H101 H 0.1156 0.0668 0.9324 0.081 Uiso 1 1 calc R . .
H102 H 0.1556 0.0354 0.9945 0.081 Uiso 1 1 calc R . .
C53 C 0.2459(3) -0.05326(19) 0.87472(17) 0.0391(8) Uani 1 1 d . . .
H103 H 0.2991 -0.0485 0.9209 0.059 Uiso 1 1 calc R . .
H104 H 0.2700 -0.0108 0.8630 0.059 Uiso 1 1 calc R . .
H105 H 0.2465 -0.0971 0.8372 0.059 Uiso 1 1 calc R . .
C54 C 0.0655(3) -0.1359(2) 0.91195(19) 0.0502(9) Uani 1 1 d . . .
H106 H 0.1213 -0.1253 0.9591 0.075 Uiso 1 1 calc R . .
H107 H 0.0701 -0.1807 0.8777 0.075 Uiso 1 1 calc R . .
H108 H -0.0120 -0.1416 0.9156 0.075 Uiso 1 1 calc R . .
C55 C -0.1556(3) 0.0355(2) 0.8272(2) 0.0527(10) Uani 1 1 d . . .
H109 H -0.1270 0.0618 0.7997 0.079 Uiso 1 1 calc R . .
H110 H -0.1059 0.0566 0.8773 0.079 Uiso 1 1 calc R . .
H111 H -0.2339 0.0392 0.8245 0.079 Uiso 1 1 calc R . .
C56 C -0.2136(3) -0.1087(2) 0.8432(2) 0.0524(10) Uani 1 1 d . . .
H112 H -0.2930 -0.1057 0.8376 0.079 Uiso 1 1 calc R . .
H113 H -0.1667 -0.0848 0.8938 0.079 Uiso 1 1 calc R . .
H114 H -0.2114 -0.1597 0.8266 0.079 Uiso 1 1 calc R . .
C57 C -0.2581(3) -0.10228(18) 0.69472(18) 0.0375(7) Uani 1 1 d . . .
H115 H -0.3364 -0.1153 0.6958 0.056 Uiso 1 1 calc R . .
H116 H -0.2389 -0.1457 0.6677 0.056 Uiso 1 1 calc R . .
H117 H -0.2526 -0.0666 0.6715 0.056 Uiso 1 1 calc R . .
Si14 Si -0.01957(13) -0.39932(7) 0.67961(8) 0.0358(3) Uani 0.65 1 d P A 1
Si15 Si -0.22472(12) -0.37691(7) 0.55691(7) 0.0365(3) Uani 0.65 1 d P A 1
Si16 Si -0.22889(12) -0.34760(6) 0.71190(7) 0.0320(3) Uani 0.65 1 d P A 1
C58 C 0.1101(9) -0.3350(6) 0.7565(5) 0.049(2) Uani 0.65 1 d P A 1
H118 H 0.0858 -0.3104 0.7970 0.074 Uiso 0.65 1 calc PR A 1
H119 H 0.1476 -0.2990 0.7410 0.074 Uiso 0.65 1 calc PR A 1
H120 H 0.1642 -0.3624 0.7714 0.074 Uiso 0.65 1 calc PR A 1
C59 C 0.0205(4) -0.4484(2) 0.6000(2) 0.0652(12) Uani 1 1 d . . .
H121 H -0.0487 -0.4811 0.5615 0.098 Uiso 0.65 1 calc PR A 1
H122 H 0.0738 -0.4767 0.6137 0.098 Uiso 0.65 1 calc PR A 1
H123 H 0.0572 -0.4132 0.5834 0.098 Uiso 0.65 1 calc PR A 1
H124 H 0.0211 -0.4893 0.5594 0.098 Uiso 0.35 1 calc PR A 2
H125 H 0.0304 -0.4622 0.6423 0.098 Uiso 0.35 1 calc PR A 2
H126 H 0.0833 -0.4068 0.6103 0.098 Uiso 0.35 1 calc PR A 2
C60 C -0.0687(9) -0.4760(4) 0.7078(5) 0.078(3) Uani 0.65 1 d P A 1
H127 H -0.1352 -0.5114 0.6691 0.117 Uiso 0.65 1 calc PR A 1
H128 H -0.0901 -0.4571 0.7510 0.117 Uiso 0.65 1 calc PR A 1
H129 H -0.0063 -0.4996 0.7181 0.117 Uiso 0.65 1 calc PR A 1
C61 C -0.2813(9) -0.3003(5) 0.5419(5) 0.057(3) Uani 0.65 1 d P A 1
H130 H -0.3163 -0.2805 0.5785 0.086 Uiso 0.65 1 calc PR A 1
H131 H -0.3390 -0.3176 0.4942 0.086 Uiso 0.65 1 calc PR A 1
H132 H -0.2182 -0.2623 0.5452 0.086 Uiso 0.65 1 calc PR A 1
C62 C -0.3526(7) -0.4530(4) 0.5290(4) 0.086(3) Uani 0.65 1 d P A 1
H133 H -0.3932 -0.4427 0.5642 0.129 Uiso 0.65 1 calc PR A 1
H134 H -0.3283 -0.4978 0.5261 0.129 Uiso 0.65 1 calc PR A 1
H135 H -0.4039 -0.4587 0.4819 0.129 Uiso 0.65 1 calc PR A 1
C63 C -0.1500(3) -0.3131(2) 0.81122(18) 0.0454(9) Uani 1 1 d . . .
H136 H -0.0901 -0.3387 0.8206 0.068 Uiso 0.65 1 calc PR A 1
H137 H -0.2040 -0.3216 0.8365 0.068 Uiso 0.65 1 calc PR A 1
H138 H -0.1147 -0.2610 0.8282 0.068 Uiso 0.65 1 calc PR A 1
H139 H -0.1182 -0.3266 0.8525 0.068 Uiso 0.35 1 calc PR A 2
H140 H -0.2338 -0.3300 0.7942 0.068 Uiso 0.35 1 calc PR A 2
H141 H -0.1277 -0.2602 0.8256 0.068 Uiso 0.35 1 calc PR A 2
C64 C -0.3437(14) -0.2979(9) 0.6969(11) 0.051(5) Uani 0.65 1 d P A 1
H142 H -0.3861 -0.3149 0.6455 0.077 Uiso 0.65 1 calc PR A 1
H143 H -0.3083 -0.2458 0.7146 0.077 Uiso 0.65 1 calc PR A 1
H144 H -0.3965 -0.3072 0.7227 0.077 Uiso 0.65 1 calc PR A 1
C65 C -0.3180(6) -0.4417(3) 0.6905(4) 0.0603(18) Uani 0.65 1 d P A 1
H145 H -0.3618 -0.4633 0.6392 0.090 Uiso 0.65 1 calc PR A 1
H146 H -0.3711 -0.4387 0.7183 0.090 Uiso 0.65 1 calc PR A 1
H147 H -0.2674 -0.4719 0.7029 0.090 Uiso 0.65 1 calc PR A 1
Si17 Si -0.0934(3) -0.35554(18) 0.73801(18) 0.0530(8) Uani 0.35 1 d P A 2
Si18 Si -0.1433(3) -0.41951(16) 0.57351(18) 0.0518(7) Uani 0.35 1 d P A 2
Si19 Si -0.2969(3) -0.32107(16) 0.62129(17) 0.0478(7) Uani 0.35 1 d P A 2
C66 C -0.1232(16) -0.4564(7) 0.7275(9) 0.085(5) Uani 0.35 1 d P A 2
H148 H -0.0997 -0.4601 0.7749 0.128 Uiso 0.35 1 calc PR A 2
H149 H -0.0797 -0.4810 0.6987 0.128 Uiso 0.35 1 calc PR A 2
H150 H -0.2054 -0.4793 0.7035 0.128 Uiso 0.35 1 calc PR A 2
C67 C -0.2548(11) -0.5043(5) 0.5549(8) 0.068(4) Uani 0.35 1 d P A 2
H151 H -0.2556 -0.5427 0.5117 0.101 Uiso 0.35 1 calc PR A 2
H152 H -0.3306 -0.4941 0.5474 0.101 Uiso 0.35 1 calc PR A 2
H153 H -0.2363 -0.5202 0.5958 0.101 Uiso 0.35 1 calc PR A 2
C68 C -0.4203(9) -0.4044(7) 0.5629(7) 0.066(3) Uani 0.35 1 d P A 2
H154 H -0.4026 -0.4314 0.5204 0.098 Uiso 0.35 1 calc PR A 2
H155 H -0.4908 -0.3892 0.5480 0.098 Uiso 0.35 1 calc PR A 2
H156 H -0.4311 -0.4355 0.5904 0.098 Uiso 0.35 1 calc PR A 2
C69 C -0.2941(13) -0.2692(9) 0.5602(7) 0.046(4) Uani 0.35 1 d P A 2
H157 H -0.2324 -0.2245 0.5851 0.070 Uiso 0.35 1 calc PR A 2
H158 H -0.3678 -0.2571 0.5465 0.070 Uiso 0.35 1 calc PR A 2
H159 H -0.2805 -0.2989 0.5171 0.070 Uiso 0.35 1 calc PR A 2
C70 C 0.0726(14) -0.3274(11) 0.7701(10) 0.050(4) Uani 0.35 1 d P A 2
H160 H 0.1026 -0.3326 0.8165 0.075 Uiso 0.35 1 calc PR A 2
H161 H 0.0989 -0.2768 0.7753 0.075 Uiso 0.35 1 calc PR A 2
H162 H 0.1004 -0.3586 0.7348 0.075 Uiso 0.35 1 calc PR A 2
C71 C -0.3441(18) -0.2800(16) 0.6976(15) 0.032(5) Uani 0.35 1 d P A 2
H163 H -0.2857 -0.2358 0.7314 0.048 Uiso 0.35 1 calc PR A 2
H164 H -0.3551 -0.3143 0.7217 0.048 Uiso 0.35 1 calc PR A 2
H165 H -0.4166 -0.2677 0.6805 0.048 Uiso 0.35 1 calc PR A 2
C72 C -0.1633(4) -0.40688(19) 0.48590(19) 0.0503(9) Uani 1 1 d . . .
H166 H -0.0942 -0.3700 0.4949 0.075 Uiso 0.65 1 calc PR A 1
H167 H -0.2194 -0.4143 0.4398 0.075 Uiso 0.65 1 calc PR A 1
H168 H -0.1432 -0.4526 0.4846 0.075 Uiso 0.65 1 calc PR A 1
H169 H -0.1670 -0.4525 0.4490 0.075 Uiso 0.35 1 calc PR A 2
H170 H -0.0986 -0.3691 0.4906 0.075 Uiso 0.35 1 calc PR A 2
H171 H -0.2349 -0.3924 0.4721 0.075 Uiso 0.35 1 calc PR A 2
C73 C 0.8447(7) 0.6399(4) 0.2029(5) 0.060(2) Uiso 0.543(7) 1 d P B 1
H172 H 0.9011 0.6732 0.1946 0.090 Uiso 0.543(7) 1 calc PR B 1
H173 H 0.7812 0.6617 0.2095 0.090 Uiso 0.543(7) 1 calc PR B 1
H174 H 0.8151 0.5941 0.1615 0.090 Uiso 0.543(7) 1 calc PR B 1
C74 C 0.8999(7) 0.6256(4) 0.2680(4) 0.0506(19) Uiso 0.543(7) 1 d P B 1
H175 H 0.9321 0.6721 0.3094 0.061 Uiso 0.543(7) 1 calc PR B 1
H176 H 0.9641 0.6038 0.2612 0.061 Uiso 0.543(7) 1 calc PR B 1
C75 C 0.8153(8) 0.5746(5) 0.2846(5) 0.066(2) Uiso 0.543(7) 1 d P B 1
H177 H 0.8549 0.5695 0.3302 0.079 Uiso 0.543(7) 1 calc PR B 1
H178 H 0.7514 0.5968 0.2915 0.079 Uiso 0.543(7) 1 calc PR B 1
C76 C 0.7659(8) 0.4993(5) 0.2259(5) 0.066(2) Uiso 0.543(7) 1 d P B 1
H179 H 0.8286 0.4798 0.2125 0.079 Uiso 0.543(7) 1 calc PR B 1
H180 H 0.7129 0.5023 0.1827 0.079 Uiso 0.543(7) 1 calc PR B 1
C77 C 0.6965(9) 0.4454(6) 0.2559(6) 0.080(3) Uiso 0.543(7) 1 d P B 1
H181 H 0.6697 0.3961 0.2186 0.096 Uiso 0.543(7) 1 calc PR B 1
H182 H 0.7518 0.4429 0.2985 0.096 Uiso 0.543(7) 1 calc PR B 1
C78 C 0.5960(13) 0.4651(9) 0.2761(8) 0.093(5) Uiso 0.543(7) 1 d P B 1
H200 H 0.5615 0.4287 0.2923 0.139 Uiso 0.543(7) 1 calc PR B 1
H201 H 0.5392 0.4668 0.2344 0.139 Uiso 0.543(7) 1 calc PR B 1
H202 H 0.6213 0.5127 0.3149 0.139 Uiso 0.543(7) 1 calc PR B 1
C79 C 0.8763(11) 0.6466(6) 0.2469(7) 0.076(3) Uiso 0.457(7) 1 d P B 2
H185 H 0.9122 0.6616 0.2150 0.114 Uiso 0.457(7) 1 calc PR B 2
H186 H 0.9361 0.6494 0.2897 0.114 Uiso 0.457(7) 1 calc PR B 2
H187 H 0.8279 0.6788 0.2611 0.114 Uiso 0.457(7) 1 calc PR B 2
C80 C 0.8054(9) 0.5715(6) 0.2091(6) 0.071(3) Uiso 0.457(7) 1 d P B 2
H188 H 0.8538 0.5390 0.1938 0.085 Uiso 0.457(7) 1 calc PR B 2
H189 H 0.7452 0.5684 0.1657 0.085 Uiso 0.457(7) 1 calc PR B 2
C81 C 0.7474(9) 0.5461(5) 0.2603(5) 0.058(2) Uiso 0.457(7) 1 d P B 2
H190 H 0.8078 0.5493 0.3037 0.069 Uiso 0.457(7) 1 calc PR B 2
H191 H 0.6991 0.5787 0.2756 0.069 Uiso 0.457(7) 1 calc PR B 2
C82 C 0.6751(12) 0.4698(7) 0.2228(7) 0.088(4) Uiso 0.457(7) 1 d P B 2
H192 H 0.6189 0.4656 0.1773 0.106 Uiso 0.457(7) 1 calc PR B 2
H193 H 0.7245 0.4367 0.2112 0.106 Uiso 0.457(7) 1 calc PR B 2
C83 C 0.6152(15) 0.4488(9) 0.2667(9) 0.086(5) Uiso 0.457(7) 1 d P B 2
H203 H 0.6738 0.4545 0.3120 0.103 Uiso 0.457(7) 1 calc PR B 2
H204 H 0.5777 0.3963 0.2422 0.103 Uiso 0.457(7) 1 calc PR B 2
C84 C 0.5205(18) 0.4879(11) 0.2879(11) 0.154(7) Uiso 0.457(7) 1 d P B 2
H197 H 0.5183 0.4876 0.3348 0.231 Uiso 0.457(7) 1 calc PR B 2
H198 H 0.4452 0.4621 0.2517 0.231 Uiso 0.457(7) 1 calc PR B 2
H199 H 0.5397 0.5381 0.2903 0.231 Uiso 0.457(7) 1 calc PR B 2

loop_
_atom_site_aniso_label
_atom_site_aniso_U_11
_atom_site_aniso_U_22
_atom_site_aniso_U_33
_atom_site_aniso_U_23
_atom_site_aniso_U_13
_atom_site_aniso_U_12
Si1 0.0200(4) 0.0216(4) 0.0204(4) 0.0075(3) 0.0067(3) 0.0049(3)
Si2 0.0208(4) 0.0222(4) 0.0200(4) 0.0083(3) 0.0071(3) 0.0036(3)
C1 0.0286(15) 0.0266(14) 0.0224(14) 0.0084(11) 0.0069(12) 0.0026(12)
C2 0.0247(14) 0.0275(14) 0.0239(14) 0.0109(12) 0.0057(12) 0.0068(12)
C3 0.0236(14) 0.0259(14) 0.0244(14) 0.0093(11) 0.0072(12) 0.0067(11)
C4 0.0240(14) 0.0268(14) 0.0284(15) 0.0089(12) 0.0093(12) 0.0078(11)
C5 0.0254(16) 0.0368(17) 0.0366(17) 0.0118(14) 0.0029(13) 0.0046(13)
C6 0.0357(17) 0.0310(16) 0.0398(18) 0.0188(14) 0.0052(14) 0.0083(13)
C7 0.0206(13) 0.0192(13) 0.0229(13) 0.0087(11) 0.0062(11) 0.0081(10)
C8 0.0227(14) 0.0215(13) 0.0228(13) 0.0085(11) 0.0076(11) 0.0103(11)
C9 0.0250(14) 0.0222(13) 0.0206(13) 0.0051(11) 0.0056(11) 0.0061(11)
C10 0.0211(14) 0.0210(13) 0.0271(14) 0.0082(11) 0.0058(11) 0.0069(11)
C11 0.0218(14) 0.0253(14) 0.0242(14) 0.0095(11) 0.0079(11) 0.0046(11)
C12 0.0206(13) 0.0210(13) 0.0230(14) 0.0073(11) 0.0063(11) 0.0067(11)
C13 0.0273(15) 0.0236(14) 0.0211(13) 0.0061(11) 0.0086(12) 0.0034(11)
C14 0.0257(15) 0.0229(14) 0.0284(15) 0.0060(11) 0.0066(12) 0.0022(11)
C15 0.0223(14) 0.0272(14) 0.0213(14) 0.0052(11) 0.0069(11) -0.0002(11)
Si3 0.0342(5) 0.0281(4) 0.0230(4) 0.0112(3) 0.0049(3) 0.0041(3)
Si4 0.0435(5) 0.0284(4) 0.0311(4) 0.0071(3) 0.0193(4) 0.0110(4)
Si5 0.0242(4) 0.0292(4) 0.0347(5) 0.0080(4) 0.0025(4) 0.0030(3)
Si6 0.0355(5) 0.0285(4) 0.0334(5) 0.0063(4) 0.0121(4) -0.0057(4)
Si7 0.0304(4) 0.0228(4) 0.0340(5) 0.0062(3) 0.0054(4) 0.0033(3)
Si8 0.0288(4) 0.0258(4) 0.0325(4) 0.0051(3) 0.0163(4) 0.0034(3)
Si9 0.0307(4) 0.0349(4) 0.0206(4) 0.0095(3) 0.0064(3) -0.0007(3)
C16 0.0355(17) 0.0324(16) 0.0346(17) 0.0153(13) 0.0048(14) 0.0105(13)
C17 0.047(2) 0.0415(18) 0.0301(16) 0.0173(14) 0.0097(15) 0.0059(15)
C18 0.0387(18) 0.0396(18) 0.0347(17) 0.0169(14) 0.0001(15) 0.0027(14)
C19 0.059(2) 0.045(2) 0.055(2) 0.0175(17) 0.0393(19) 0.0219(17)
C20 0.073(3) 0.0388(19) 0.0327(18) 0.0044(15) 0.0185(18) 0.0160(18)
C21 0.0438(19) 0.0290(16) 0.0474(19) 0.0115(14) 0.0202(16) 0.0154(14)
C22 0.0330(17) 0.0342(17) 0.047(2) 0.0114(15) 0.0068(15) 0.0113(14)
C23 0.0389(18) 0.0417(19) 0.0344(18) 0.0105(15) -0.0032(15) 0.0058(15)
C24 0.0281(17) 0.050(2) 0.059(2) 0.0176(18) 0.0017(17) 0.0008(15)
C25 0.0371(18) 0.0421(19) 0.048(2) 0.0023(16) 0.0222(16) -0.0043(15)
C26 0.057(2) 0.0381(18) 0.0364(18) 0.0148(15) 0.0118(17) -0.0065(16)
C27 0.046(2) 0.0368(18) 0.050(2) 0.0102(16) 0.0199(17) -0.0093(15)
C28 0.0372(18) 0.0294(16) 0.0438(19) 0.0134(14) 0.0079(15) 0.0088(14)
C29 0.045(2) 0.0265(17) 0.061(2) 0.0070(16) 0.0106(18) 0.0022(15)
C30 0.045(2) 0.0375(18) 0.0377(18) 0.0056(14) 0.0110(16) 0.0156(15)
C31 0.070(3) 0.0372(19) 0.0379(19) 0.0016(15) 0.0226(18) 0.0071(18)
C32 0.0392(18) 0.0340(17) 0.0467(19) 0.0153(15) 0.0194(16) 0.0157(14)
C33 0.0348(19) 0.0373(19) 0.082(3) 0.0236(18) 0.0286(19) 0.0117(15)
C34 0.0403(18) 0.0471(19) 0.0243(16) 0.0107(14) 0.0033(14) 0.0015(15)
C35 0.0429(19) 0.0469(19) 0.0314(17) 0.0126(15) 0.0182(15) -0.0014(15)
C36 0.0336(17) 0.0367(17) 0.0327(16) 0.0172(14) 0.0044(14) 0.0014(14)
C37 0.0198(13) 0.0245(14) 0.0205(13) 0.0091(11) 0.0043(11) 0.0034(11)
C38 0.0212(14) 0.0275(14) 0.0223(13) 0.0117(11) 0.0071(11) 0.0079(11)
C39 0.0286(15) 0.0241(14) 0.0233(14) 0.0081(11) 0.0104(12) 0.0069(12)
C40 0.0280(15) 0.0257(14) 0.0279(15) 0.0109(12) 0.0108(12) 0.0053(12)
C41 0.0254(14) 0.0291(15) 0.0275(15) 0.0132(12) 0.0140(12) 0.0053(12)
C42 0.0227(14) 0.0248(14) 0.0203(13) 0.0086(11) 0.0064(11) 0.0072(11)
C43 0.0240(14) 0.0223(13) 0.0235(14) 0.0080(11) 0.0095(11) 0.0044(11)
C44 0.0469(19) 0.0273(16) 0.0349(17) 0.0098(13) 0.0203(15) -0.0006(14)
C45 0.0299(15) 0.0258(14) 0.0227(14) 0.0070(11) 0.0118(12) 0.0039(12)
Si10 0.0246(4) 0.0356(4) 0.0285(4) 0.0136(3) 0.0097(3) 0.0107(3)
Si11 0.0253(4) 0.0278(4) 0.0230(4) 0.0092(3) 0.0095(3) 0.0069(3)
Si12 0.0339(5) 0.0386(5) 0.0221(4) 0.0104(3) 0.0102(4) 0.0007(4)
Si13 0.0321(5) 0.0412(5) 0.0355(5) 0.0100(4) 0.0202(4) 0.0118(4)
C46 0.0332(17) 0.053(2) 0.0310(17) 0.0171(15) 0.0063(14) 0.0128(15)
C47 0.0272(16) 0.055(2) 0.0398(18) 0.0203(16) 0.0138(14) 0.0128(15)
C48 0.0391(18) 0.0397(18) 0.050(2) 0.0220(16) 0.0131(16) 0.0197(15)
C49 0.0347(17) 0.052(2) 0.0271(16) 0.0184(14) 0.0116(14) 0.0047(15)
C50 0.051(2) 0.0390(18) 0.0315(17) 0.0057(14) 0.0117(16) 0.0178(16)
C51 0.0268(15) 0.0334(16) 0.0286(15) 0.0124(13) 0.0070(12) 0.0026(12)
C52 0.057(2) 0.061(2) 0.0294(18) -0.0013(16) 0.0174(17) 0.0026(19)
C53 0.0334(17) 0.052(2) 0.0295(16) 0.0172(15) 0.0063(14) 0.0059(15)
C54 0.050(2) 0.061(2) 0.0376(19) 0.0287(17) 0.0072(17) -0.0026(18)
C55 0.051(2) 0.054(2) 0.050(2) 0.0044(18) 0.0207(18) 0.0266(18)
C56 0.044(2) 0.074(3) 0.045(2) 0.0186(19) 0.0295(18) 0.0098(19)
C57 0.0273(16) 0.0428(18) 0.0450(19) 0.0149(15) 0.0160(14) 0.0115(14)
Si14 0.0610(9) 0.0232(6) 0.0431(8) 0.0219(6) 0.0319(7) 0.0199(6)
Si15 0.0346(7) 0.0361(7) 0.0295(7) 0.0054(6) 0.0135(6) -0.0086(6)
Si16 0.0443(8) 0.0211(6) 0.0385(7) 0.0138(5) 0.0270(6) 0.0013(5)
C58 0.069(7) 0.057(4) 0.043(4) 0.028(3) 0.030(4) 0.037(5)
C59 0.100(3) 0.0319(19) 0.079(3) 0.0147(19) 0.058(3) 0.019(2)
C60 0.135(8) 0.058(5) 0.106(6) 0.059(4) 0.094(6) 0.056(5)
C61 0.050(4) 0.077(7) 0.044(4) 0.016(4) 0.018(3) 0.025(4)
C62 0.094(6) 0.075(5) 0.054(4) -0.003(3) 0.035(4) -0.043(4)
C63 0.059(2) 0.048(2) 0.0430(19) 0.0260(16) 0.0278(18) 0.0131(17)
C64 0.059(6) 0.038(7) 0.066(6) 0.022(5) 0.039(5) -0.001(4)
C65 0.087(5) 0.034(3) 0.072(4) 0.024(3) 0.051(4) -0.003(3)
Si17 0.0515(18) 0.0534(18) 0.0611(19) 0.0302(15) 0.0190(15) 0.0122(14)
Si18 0.0508(18) 0.0389(15) 0.0586(19) 0.0114(14) 0.0168(15) 0.0058(13)
Si19 0.0401(15) 0.0479(16) 0.0549(18) 0.0192(14) 0.0163(14) 0.0077(13)
C66 0.118(14) 0.047(8) 0.079(10) 0.045(8) 0.007(10) -0.017(8)
C67 0.064(8) 0.020(5) 0.114(11) 0.009(6) 0.044(8) 0.002(5)
C68 0.034(6) 0.067(8) 0.078(9) 0.023(7) 0.002(6) 0.001(5)
C69 0.038(7) 0.072(11) 0.039(8) 0.042(8) 0.005(6) 0.009(7)
C70 0.044(10) 0.069(10) 0.046(10) 0.043(9) 0.002(6) 0.010(7)
C71 0.014(7) 0.044(14) 0.030(7) 0.009(7) 0.004(5) -0.001(6)
C72 0.066(3) 0.0362(19) 0.0399(19) 0.0064(15) 0.0171(18) 0.0054(17)

loop_
_atom_type_symbol
_atom_type_description
_atom_type_scat_dispersion_real
_atom_type_scat_dispersion_imag
_atom_type_scat_source
C C 0.0033 0.0016 'International Tables Vol C Tables 4.2.6.8 and 6.1.1.4'
H H 0.0000 0.0000 'International Tables Vol C Tables 4.2.6.8 and 6.1.1.4'
Si Si 0.0817 0.0704 'International Tables Vol C Tables 4.2.6.8 and 6.1.1.4'

loop_
_geom_angle_atom_site_label_1
_geom_angle_atom_site_label_2
_geom_angle_atom_site_label_3
_geom_angle
_geom_angle_site_symmetry_1
_geom_angle_site_symmetry_3
_geom_angle_publ_flag
C4 Si1 C3 47.94(12) . . ?
C4 Si1 C7 115.26(12) . . ?
C3 Si1 C7 120.51(12) . . ?
C4 Si1 Si2 97.53(9) . . ?
C3 Si1 Si2 77.36(9) . . ?
C7 Si1 Si2 146.80(9) . . ?
C1 Si2 C2 47.85(12) . . ?
C1 Si2 C37 115.30(12) . . ?
C2 Si2 C37 120.52(12) . . ?
C1 Si2 Si1 97.66(9) . . ?
C2 Si2 Si1 77.24(9) . . ?
C37 Si2 Si1 146.57(9) . . ?
C2 C1 Si2 66.81(15) . . ?
C5 C2 C3 117.4(2) . . ?
C5 C2 C1 117.7(2) . . ?
C3 C2 C1 113.7(2) . . ?
C5 C2 Si2 129.8(2) . . ?
C3 C2 Si2 102.48(18) . . ?
C1 C2 Si2 65.34(15) . . ?
C2 C3 C6 117.6(2) . . ?
C2 C3 C4 113.5(2) . . ?
C6 C3 C4 117.5(2) . . ?
C2 C3 Si1 102.83(18) . . ?
C6 C3 Si1 129.5(2) . . ?
C4 C3 Si1 65.45(15) . . ?
C3 C4 Si1 66.61(15) . . ?
C12 C7 C8 117.7(2) . . ?
C12 C7 Si1 120.33(19) . . ?
C8 C7 Si1 121.6(2) . . ?
C9 C8 C7 119.7(2) . . ?
C9 C8 C13 117.9(2) . . ?
C7 C8 C13 122.4(2) . . ?
C8 C9 C10 123.3(2) . . ?
C11 C10 C9 115.9(2) . . ?
C11 C10 C14 123.4(2) . . ?
C9 C10 C14 120.7(2) . . ?
C10 C11 C12 123.2(3) . . ?
C11 C12 C7 120.1(2) . . ?
C11 C12 C15 117.6(2) . . ?
C7 C12 C15 122.2(2) . . ?
C8 C13 Si3 111.62(19) . . ?
C8 C13 Si4 115.28(18) . . ?
Si3 C13 Si4 116.49(14) . . ?
C10 C14 Si6 115.91(19) . . ?
C10 C14 Si5 105.96(18) . . ?
Si6 C14 Si5 107.03(14) . . ?
C10 C14 Si7 103.61(18) . . ?
Si6 C14 Si7 106.57(14) . . ?
Si5 C14 Si7 118.21(15) . . ?
C12 C15 Si8 109.66(19) . . ?
C12 C15 Si9 116.61(19) . . ?
Si8 C15 Si9 115.51(14) . . ?
C18 Si3 C17 106.44(15) . . ?
C18 Si3 C16 106.53(16) . . ?
C17 Si3 C16 110.88(15) . . ?
C18 Si3 C13 116.52(14) . . ?
C17 Si3 C13 108.56(14) . . ?
C16 Si3 C13 107.90(13) . . ?
C21 Si4 C19 107.34(17) . . ?
C21 Si4 C20 108.54(16) . . ?
C19 Si4 C20 106.01(18) . . ?
C21 Si4 C13 110.71(13) . . ?
C19 Si4 C13 109.99(14) . . ?
C20 Si4 C13 113.95(15) . . ?
C23 Si5 C22 110.17(16) . . ?
C23 Si5 C24 100.71(17) . . ?
C22 Si5 C24 104.59(16) . . ?
C23 Si5 C14 115.72(14) . . ?
C22 Si5 C14 108.52(14) . . ?
C24 Si5 C14 116.42(15) . . ?
C25 Si6 C26 106.98(17) . . ?
C25 Si6 C27 105.16(16) . . ?
C26 Si6 C27 103.86(16) . . ?
C25 Si6 C14 113.04(15) . . ?
C26 Si6 C14 114.15(15) . . ?
C27 Si6 C14 112.82(14) . . ?
C30 Si7 C28 107.32(16) . . ?
C30 Si7 C29 102.20(17) . . ?
C28 Si7 C29 105.31(16) . . ?
C30 Si7 C14 116.55(14) . . ?
C28 Si7 C14 108.75(14) . . ?
C29 Si7 C14 115.84(15) . . ?
C33 Si8 C31 108.91(18) . . ?
C33 Si8 C32 106.75(17) . . ?
C31 Si8 C32 108.92(16) . . ?
C33 Si8 C15 114.94(14) . . ?
C31 Si8 C15 108.72(16) . . ?
C32 Si8 C15 108.46(13) . . ?
C35 Si9 C36 108.32(15) . . ?
C35 Si9 C34 105.38(15) . . ?
C36 Si9 C34 108.17(15) . . ?
C35 Si9 C15 113.74(15) . . ?
C36 Si9 C15 111.48(13) . . ?
C34 Si9 C15 109.45(14) . . ?
C42 C37 C38 117.6(2) . . ?
C42 C37 Si2 120.0(2) . . ?
C38 C37 Si2 121.8(2) . . ?
C39 C38 C37 119.7(2) . . ?
C39 C38 C43 118.1(2) . . ?
C37 C38 C43 122.1(2) . . ?
C40 C39 C38 123.2(3) . . ?
C41 C40 C39 115.8(2) . . ?
C41 C40 C44 122.4(3) . . ?
C39 C40 C44 121.7(3) . . ?
C40 C41 C42 123.3(3) . . ?
C41 C42 C37 120.1(2) . . ?
C41 C42 C45 117.9(2) . . ?
C37 C42 C45 122.0(2) . . ?
C38 C43 Si10 113.06(18) . . ?
C38 C43 Si11 113.79(18) . . ?
Si10 C43 Si11 115.98(14) . . ?
C40 C44 Si17 104.4(2) . . ?
C40 C44 Si18 118.6(2) . . ?
Si17 C44 Si18 116.7(2) . . ?
C40 C44 Si15 106.4(2) . . ?
Si17 C44 Si15 149.2(2) . . ?
Si18 C44 Si15 46.20(14) . . ?
C40 C44 Si16 117.7(2) . . ?
Si17 C44 Si16 53.89(14) . . ?
Si18 C44 Si16 123.05(19) . . ?
Si15 C44 Si16 109.30(18) . . ?
C40 C44 Si14 103.4(2) . . ?
Si17 C44 Si14 56.16(15) . . ?
Si18 C44 Si14 69.73(16) . . ?
Si15 C44 Si14 115.93(17) . . ?
Si16 C44 Si14 104.42(15) . . ?
C40 C44 Si19 99.1(2) . . ?
Si17 C44 Si19 116.2(2) . . ?
Si18 C44 Si19 100.9(2) . . ?
Si15 C44 Si19 58.05(14) . . ?
Si16 C44 Si19 62.55(14) . . ?
Si14 C44 Si19 157.42(18) . . ?
C42 C45 Si12 109.26(19) . . ?
C42 C45 Si13 116.88(19) . . ?
Si12 C45 Si13 115.61(14) . . ?
C47 Si10 C46 110.80(15) . . ?
C47 Si10 C48 107.18(16) . . ?
C46 Si10 C48 105.30(16) . . ?
C47 Si10 C43 107.90(13) . . ?
C46 Si10 C43 109.56(14) . . ?
C48 Si10 C43 116.07(14) . . ?
C51 Si11 C49 106.98(14) . . ?
C51 Si11 C50 109.13(15) . . ?
C49 Si11 C50 106.55(16) . . ?
C51 Si11 C43 110.35(13) . . ?
C49 Si11 C43 110.08(13) . . ?
C50 Si11 C43 113.49(14) . . ?
C52 Si12 C54 109.40(18) . . ?
C52 Si12 C53 108.46(17) . . ?
C54 Si12 C53 106.38(17) . . ?
C52 Si12 C45 108.18(16) . . ?
C54 Si12 C45 115.37(15) . . ?
C53 Si12 C45 108.88(13) . . ?
C57 Si13 C55 108.22(17) . . ?
C57 Si13 C56 107.67(17) . . ?
C55 Si13 C56 106.52(18) . . ?
C57 Si13 C45 111.13(13) . . ?
C55 Si13 C45 109.67(15) . . ?
C56 Si13 C45 113.41(16) . . ?
C59 Si14 C60 101.0(3) . . ?
C59 Si14 C58 111.9(3) . . ?
C60 Si14 C58 106.5(5) . . ?
C59 Si14 C44 111.20(19) . . ?
C60 Si14 C44 117.5(3) . . ?
C58 Si14 C44 108.6(3) . . ?
C72 Si15 C62 102.2(3) . . ?
C72 Si15 C61 104.0(3) . . ?
C62 Si15 C61 105.7(5) . . ?
C72 Si15 C44 120.80(18) . . ?
C62 Si15 C44 116.2(3) . . ?
C61 Si15 C44 106.5(3) . . ?
C64 Si16 C63 107.8(7) . . ?
C64 Si16 C65 101.2(6) . . ?
C63 Si16 C65 104.9(2) . . ?
C64 Si16 C44 112.4(6) . . ?
C63 Si16 C44 114.63(17) . . ?
C65 Si16 C44 114.8(2) . . ?
Si14 C59 Si18 65.42(16) . . ?
Si17 C63 Si16 53.44(14) . . ?
C44 Si17 C63 122.0(2) . . ?
C44 Si17 C66 113.1(5) . . ?
C63 Si17 C66 103.7(6) . . ?
C44 Si17 C70 103.4(5) . . ?
C63 Si17 C70 111.3(6) . . ?
C66 Si17 C70 101.6(8) . . ?
C44 Si18 C72 119.7(2) . . ?
C44 Si18 C67 114.0(4) . . ?
C72 Si18 C67 106.3(5) . . ?
C44 Si18 C59 104.9(2) . . ?
C72 Si18 C59 106.1(2) . . ?
C67 Si18 C59 104.6(4) . . ?
C71 Si19 C69 115.3(11) . . ?
C71 Si19 C68 102.8(9) . . ?
C69 Si19 C68 102.3(7) . . ?
C71 Si19 C44 112.2(7) . . ?
C69 Si19 C44 108.6(5) . . ?
C68 Si19 C44 115.2(4) . . ?
Si15 C72 Si18 46.83(14) . . ?
C73 C74 C75 112.0(7) . . ?
C76 C75 C74 113.6(7) . . ?
C75 C76 C77 109.0(7) . . ?
C78 C77 C76 117.2(9) . . ?
C79 C80 C81 110.1(9) . . ?
C82 C81 C80 110.9(9) . . ?
C83 C82 C81 111.0(12) . . ?
C82 C83 C84 120.6(14) . . ?

loop_
_geom_bond_atom_site_label_1
_geom_bond_atom_site_label_2
_geom_bond_distance
_geom_bond_site_symmetry_2
_geom_bond_publ_flag
Si1 C4 1.878(3) . ?
Si1 C3 1.895(3) . ?
Si1 C7 1.903(3) . ?
Si1 Si2 2.3459(10) . ?
Si2 C1 1.880(3) . ?
Si2 C2 1.902(3) . ?
Si2 C37 1.906(3) . ?
C1 C2 1.534(4) . ?
C2 C5 1.509(4) . ?
C2 C3 1.512(4) . ?
C3 C6 1.514(4) . ?
C3 C4 1.533(4) . ?
C7 C12 1.418(4) . ?
C7 C8 1.421(4) . ?
C8 C9 1.404(4) . ?
C8 C13 1.525(4) . ?
C9 C10 1.407(4) . ?
C10 C11 1.392(4) . ?
C10 C14 1.560(4) . ?
C11 C12 1.405(4) . ?
C12 C15 1.523(4) . ?
C13 Si3 1.900(3) . ?
C13 Si4 1.911(3) . ?
C14 Si6 1.925(3) . ?
C14 Si5 1.935(3) . ?
C14 Si7 1.937(3) . ?
C15 Si8 1.897(3) . ?
C15 Si9 1.911(3) . ?
Si3 C18 1.871(3) . ?
Si3 C17 1.872(3) . ?
Si3 C16 1.873(3) . ?
Si4 C21 1.871(3) . ?
Si4 C19 1.872(4) . ?
Si4 C20 1.880(4) . ?
Si5 C23 1.870(4) . ?
Si5 C22 1.872(3) . ?
Si5 C24 1.880(3) . ?
Si6 C25 1.877(4) . ?
Si6 C26 1.881(4) . ?
Si6 C27 1.892(3) . ?
Si7 C30 1.875(3) . ?
Si7 C28 1.878(3) . ?
Si7 C29 1.883(3) . ?
Si8 C33 1.864(3) . ?
Si8 C31 1.867(3) . ?
Si8 C32 1.868(3) . ?
Si9 C35 1.873(3) . ?
Si9 C36 1.874(3) . ?
Si9 C34 1.874(3) . ?
C37 C42 1.419(4) . ?
C37 C38 1.423(4) . ?
C38 C39 1.406(4) . ?
C38 C43 1.520(4) . ?
C39 C40 1.404(4) . ?
C40 C41 1.395(4) . ?
C40 C44 1.560(4) . ?
C41 C42 1.403(4) . ?
C42 C45 1.520(4) . ?
C43 Si10 1.903(3) . ?
C43 Si11 1.915(3) . ?
C44 Si17 1.794(4) . ?
C44 Si18 1.847(4) . ?
C44 Si15 1.882(3) . ?
C44 Si16 1.914(3) . ?
C44 Si14 2.012(4) . ?
C44 Si19 2.135(5) . ?
C45 Si12 1.900(3) . ?
C45 Si13 1.906(3) . ?
Si10 C47 1.872(3) . ?
Si10 C46 1.873(3) . ?
Si10 C48 1.874(3) . ?
Si11 C51 1.867(3) . ?
Si11 C49 1.868(3) . ?
Si11 C50 1.876(3) . ?
Si12 C52 1.863(4) . ?
Si12 C54 1.865(3) . ?
Si12 C53 1.869(3) . ?
Si13 C57 1.872(3) . ?
Si13 C55 1.878(4) . ?
Si13 C56 1.878(4) . ?
Si14 C59 1.873(4) . ?
Si14 C60 1.879(7) . ?
Si14 C58 1.893(12) . ?
Si15 C72 1.813(4) . ?
Si15 C62 1.855(6) . ?
Si15 C61 1.861(9) . ?
Si16 C64 1.879(16) . ?
Si16 C63 1.884(4) . ?
Si16 C65 1.892(5) . ?
C59 Si18 2.187(6) . ?
C63 Si17 1.861(5) . ?
Si17 C66 1.931(13) . ?
Si17 C70 1.935(17) . ?
Si18 C72 1.868(5) . ?
Si18 C67 1.889(10) . ?
Si19 C71 1.83(3) . ?
Si19 C69 1.872(13) . ?
Si19 C68 1.904(12) . ?
C73 C74 1.481(11) . ?
C74 C75 1.532(11) . ?
C75 C76 1.528(12) . ?
C76 C77 1.644(13) . ?
C77 C78 1.489(18) . ?
C79 C80 1.474(15) . ?
C80 C81 1.588(14) . ?
C81 C82 1.496(16) . ?
C82 C83 1.43(2) . ?
C83 C84 1.60(2) . ?

loop_
_geom_torsion_atom_site_label_1
_geom_torsion_atom_site_label_2
_geom_torsion_atom_site_label_3
_geom_torsion_atom_site_label_4
_geom_torsion
_geom_torsion_site_symmetry_1
_geom_torsion_site_symmetry_2
_geom_torsion_site_symmetry_3
_geom_torsion_site_symmetry_4
_geom_torsion_publ_flag
C4 Si1 Si2 C1 85.44(13) . . . . ?
C3 Si1 Si2 C1 41.68(13) . . . . ?
C7 Si1 Si2 C1 -85.72(18) . . . . ?
C4 Si1 Si2 C2 41.88(13) . . . . ?
C3 Si1 Si2 C2 -1.88(12) . . . . ?
C7 Si1 Si2 C2 -129.28(18) . . . . ?
C4 Si1 Si2 C37 -85.14(19) . . . . ?
C3 Si1 Si2 C37 -128.90(18) . . . . ?
C7 Si1 Si2 C37 103.7(2) . . . . ?
C37 Si2 C1 C2 109.26(17) . . . . ?
Si1 Si2 C1 C2 -65.02(14) . . . . ?
Si2 C1 C2 C5 -123.7(2) . . . . ?
Si2 C1 C2 C3 93.3(2) . . . . ?
C1 Si2 C2 C5 106.4(3) . . . . ?
C37 Si2 C2 C5 8.7(3) . . . . ?
Si1 Si2 C2 C5 -140.6(3) . . . . ?
C1 Si2 C2 C3 -110.6(2) . . . . ?
C37 Si2 C2 C3 151.65(17) . . . . ?
Si1 Si2 C2 C3 2.35(15) . . . . ?
C37 Si2 C2 C1 -97.79(18) . . . . ?
Si1 Si2 C2 C1 112.91(15) . . . . ?
C5 C2 C3 C6 -65.5(4) . . . . ?
C1 C2 C3 C6 77.6(3) . . . . ?
Si2 C2 C3 C6 145.9(2) . . . . ?
C5 C2 C3 C4 77.2(3) . . . . ?
C1 C2 C3 C4 -139.8(2) . . . . ?
Si2 C2 C3 C4 -71.5(2) . . . . ?
C5 C2 C3 Si1 145.7(2) . . . . ?
C1 C2 C3 Si1 -71.2(2) . . . . ?
Si2 C2 C3 Si1 -2.92(19) . . . . ?
C4 Si1 C3 C2 -110.2(2) . . . . ?
C7 Si1 C3 C2 152.04(17) . . . . ?
Si2 Si1 C3 C2 2.36(16) . . . . ?
C4 Si1 C3 C6 106.3(3) . . . . ?
C7 Si1 C3 C6 8.5(3) . . . . ?
Si2 Si1 C3 C6 -141.1(3) . . . . ?
C7 Si1 C3 C4 -97.79(18) . . . . ?
Si2 Si1 C3 C4 112.54(15) . . . . ?
C2 C3 C4 Si1 93.9(2) . . . . ?
C6 C3 C4 Si1 -123.4(2) . . . . ?
C7 Si1 C4 C3 109.29(16) . . . . ?
Si2 Si1 C4 C3 -65.38(14) . . . . ?
C4 Si1 C7 C12 -116.2(2) . . . . ?
C3 Si1 C7 C12 -61.8(2) . . . . ?
Si2 Si1 C7 C12 54.1(3) . . . . ?
C4 Si1 C7 C8 56.4(2) . . . . ?
C3 Si1 C7 C8 110.8(2) . . . . ?
Si2 Si1 C7 C8 -133.34(18) . . . . ?
C12 C7 C8 C9 3.4(4) . . . . ?
Si1 C7 C8 C9 -169.4(2) . . . . ?
C12 C7 C8 C13 -176.4(2) . . . . ?
Si1 C7 C8 C13 10.8(3) . . . . ?
C7 C8 C9 C10 -1.6(4) . . . . ?
C13 C8 C9 C10 178.2(2) . . . . ?
C8 C9 C10 C11 -1.4(4) . . . . ?
C8 C9 C10 C14 177.6(2) . . . . ?
C9 C10 C11 C12 2.5(4) . . . . ?
C14 C10 C11 C12 -176.5(3) . . . . ?
C10 C11 C12 C7 -0.6(4) . . . . ?
C10 C11 C12 C15 -179.1(3) . . . . ?
C8 C7 C12 C11 -2.4(4) . . . . ?
Si1 C7 C12 C11 170.5(2) . . . . ?
C8 C7 C12 C15 176.1(2) . . . . ?
Si1 C7 C12 C15 -11.1(3) . . . . ?
C9 C8 C13 Si3 -71.2(3) . . . . ?
C7 C8 C13 Si3 108.6(2) . . . . ?
C9 C8 C13 Si4 64.7(3) . . . . ?
C7 C8 C13 Si4 -115.5(2) . . . . ?
C11 C10 C14 Si6 -2.6(4) . . . . ?
C9 C10 C14 Si6 178.5(2) . . . . ?
C11 C10 C14 Si5 -121.1(3) . . . . ?
C9 C10 C14 Si5 60.0(3) . . . . ?
C11 C10 C14 Si7 113.7(3) . . . . ?
C9 C10 C14 Si7 -65.1(3) . . . . ?
C11 C12 C15 Si8 84.3(3) . . . . ?
C7 C12 C15 Si8 -94.2(3) . . . . ?
C11 C12 C15 Si9 -49.4(3) . . . . ?
C7 C12 C15 Si9 132.1(2) . . . . ?
C8 C13 Si3 C18 72.1(2) . . . . ?
Si4 C13 Si3 C18 -63.2(2) . . . . ?
C8 C13 Si3 C17 -167.85(19) . . . . ?
Si4 C13 Si3 C17 56.85(19) . . . . ?
C8 C13 Si3 C16 -47.6(2) . . . . ?
Si4 C13 Si3 C16 177.08(15) . . . . ?
C8 C13 Si4 C21 19.1(2) . . . . ?
Si3 C13 Si4 C21 152.75(16) . . . . ?
C8 C13 Si4 C19 137.5(2) . . . . ?
Si3 C13 Si4 C19 -88.8(2) . . . . ?
C8 C13 Si4 C20 -103.6(2) . . . . ?
Si3 C13 Si4 C20 30.1(2) . . . . ?
C10 C14 Si5 C23 -91.7(2) . . . . ?
Si6 C14 Si5 C23 144.04(15) . . . . ?
Si7 C14 Si5 C23 23.8(2) . . . . ?
C10 C14 Si5 C22 32.7(2) . . . . ?
Si6 C14 Si5 C22 -91.56(17) . . . . ?
Si7 C14 Si5 C22 148.25(17) . . . . ?
C10 C14 Si5 C24 150.3(2) . . . . ?
Si6 C14 Si5 C24 26.0(2) . . . . ?
Si7 C14 Si5 C24 -94.2(2) . . . . ?
C10 C14 Si6 C25 -59.9(2) . . . . ?
Si5 C14 Si6 C25 58.05(18) . . . . ?
Si7 C14 Si6 C25 -174.58(15) . . . . ?
C10 C14 Si6 C26 62.7(2) . . . . ?
Si5 C14 Si6 C26 -179.37(14) . . . . ?
Si7 C14 Si6 C26 -52.00(19) . . . . ?
C10 C14 Si6 C27 -179.1(2) . . . . ?
Si5 C14 Si6 C27 -61.1(2) . . . . ?
Si7 C14 Si6 C27 66.3(2) . . . . ?
C10 C14 Si7 C30 81.3(2) . . . . ?
Si6 C14 Si7 C30 -155.97(15) . . . . ?
Si5 C14 Si7 C30 -35.5(2) . . . . ?
C10 C14 Si7 C28 -40.1(2) . . . . ?
Si6 C14 Si7 C28 82.63(17) . . . . ?
Si5 C14 Si7 C28 -156.95(16) . . . . ?
C10 C14 Si7 C29 -158.4(2) . . . . ?
Si6 C14 Si7 C29 -35.7(2) . . . . ?
Si5 C14 Si7 C29 84.8(2) . . . . ?
C12 C15 Si8 C33 -67.7(2) . . . . ?
Si9 C15 Si8 C33 66.6(2) . . . . ?
C12 C15 Si8 C31 170.0(2) . . . . ?
Si9 C15 Si8 C31 -55.8(2) . . . . ?
C12 C15 Si8 C32 51.7(2) . . . . ?
Si9 C15 Si8 C32 -174.07(15) . . . . ?
C12 C15 Si9 C35 92.1(2) . . . . ?
Si8 C15 Si9 C35 -38.9(2) . . . . ?
C12 C15 Si9 C36 -30.7(2) . . . . ?
Si8 C15 Si9 C36 -161.68(15) . . . . ?
C12 C15 Si9 C34 -150.3(2) . . . . ?
Si8 C15 Si9 C34 78.69(19) . . . . ?
C1 Si2 C37 C42 -114.5(2) . . . . ?
C2 Si2 C37 C42 -60.2(3) . . . . ?
Si1 Si2 C37 C42 55.2(3) . . . . ?
C1 Si2 C37 C38 56.6(3) . . . . ?
C2 Si2 C37 C38 110.9(2) . . . . ?
Si1 Si2 C37 C38 -133.77(19) . . . . ?
C42 C37 C38 C39 3.7(4) . . . . ?
Si2 C37 C38 C39 -167.6(2) . . . . ?
C42 C37 C38 C43 -175.8(2) . . . . ?
Si2 C37 C38 C43 12.9(4) . . . . ?
C37 C38 C39 C40 -0.5(4) . . . . ?
C43 C38 C39 C40 179.0(3) . . . . ?
C38 C39 C40 C41 -2.9(4) . . . . ?
C38 C39 C40 C44 177.7(3) . . . . ?
C39 C40 C41 C42 3.2(4) . . . . ?
C44 C40 C41 C42 -177.4(3) . . . . ?
C40 C41 C42 C37 -0.1(4) . . . . ?
C40 C41 C42 C45 -177.8(3) . . . . ?
C38 C37 C42 C41 -3.4(4) . . . . ?
Si2 C37 C42 C41 168.0(2) . . . . ?
C38 C37 C42 C45 174.2(2) . . . . ?
Si2 C37 C42 C45 -14.4(3) . . . . ?
C39 C38 C43 Si10 -74.2(3) . . . . ?
C37 C38 C43 Si10 105.3(3) . . . . ?
C39 C38 C43 Si11 60.8(3) . . . . ?
C37 C38 C43 Si11 -119.7(2) . . . . ?
C41 C40 C44 Si17 -61.5(4) . . . . ?
C39 C40 C44 Si17 117.9(3) . . . . ?
C41 C40 C44 Si18 166.5(3) . . . . ?
C39 C40 C44 Si18 -14.1(4) . . . . ?
C41 C40 C44 Si15 118.0(3) . . . . ?
C39 C40 C44 Si15 -62.7(3) . . . . ?
C41 C40 C44 Si16 -5.0(4) . . . . ?
C39 C40 C44 Si16 174.4(2) . . . . ?
C41 C40 C44 Si14 -119.5(3) . . . . ?
C39 C40 C44 Si14 59.9(3) . . . . ?
C41 C40 C44 Si19 58.7(3) . . . . ?
C39 C40 C44 Si19 -121.9(3) . . . . ?
C41 C42 C45 Si12 85.4(3) . . . . ?
C37 C42 C45 Si12 -92.3(3) . . . . ?
C41 C42 C45 Si13 -48.3(3) . . . . ?
C37 C42 C45 Si13 134.1(2) . . . . ?
C38 C43 Si10 C47 -170.9(2) . . . . ?
Si11 C43 Si10 C47 55.02(19) . . . . ?
C38 C43 Si10 C46 -50.2(2) . . . . ?
Si11 C43 Si10 C46 175.74(15) . . . . ?
C38 C43 Si10 C48 68.8(2) . . . . ?
Si11 C43 Si10 C48 -65.2(2) . . . . ?
C38 C43 Si11 C51 22.1(2) . . . . ?
Si10 C43 Si11 C51 155.77(14) . . . . ?
C38 C43 Si11 C49 139.9(2) . . . . ?
Si10 C43 Si11 C49 -86.38(18) . . . . ?
C38 C43 Si11 C50 -100.8(2) . . . . ?
Si10 C43 Si11 C50 32.9(2) . . . . ?
C42 C45 Si12 C52 172.5(2) . . . . ?
Si13 C45 Si12 C52 -53.2(2) . . . . ?
C42 C45 Si12 C54 -64.6(2) . . . . ?
Si13 C45 Si12 C54 69.7(2) . . . . ?
C42 C45 Si12 C53 54.9(2) . . . . ?
Si13 C45 Si12 C53 -170.83(16) . . . . ?
C42 C45 Si13 C57 -30.8(3) . . . . ?
Si12 C45 Si13 C57 -161.60(16) . . . . ?
C42 C45 Si13 C55 -150.4(2) . . . . ?
Si12 C45 Si13 C55 78.8(2) . . . . ?
C42 C45 Si13 C56 90.6(2) . . . . ?
Si12 C45 Si13 C56 -40.1(2) . . . . ?
C40 C44 Si14 C59 -90.5(2) . . . . ?
Si17 C44 Si14 C59 170.9(2) . . . . ?
Si18 C44 Si14 C59 25.4(2) . . . . ?
Si15 C44 Si14 C59 25.5(2) . . . . ?
Si16 C44 Si14 C59 145.77(18) . . . . ?
Si19 C44 Si14 C59 94.2(5) . . . . ?
C40 C44 Si14 C60 153.9(4) . . . . ?
Si17 C44 Si14 C60 55.3(4) . . . . ?
Si18 C44 Si14 C60 -90.2(4) . . . . ?
Si15 C44 Si14 C60 -90.1(4) . . . . ?
Si16 C44 Si14 C60 30.2(4) . . . . ?
Si19 C44 Si14 C60 -21.4(6) . . . . ?
C40 C44 Si14 C58 33.0(3) . . . . ?
Si17 C44 Si14 C58 -65.5(3) . . . . ?
Si18 C44 Si14 C58 149.0(3) . . . . ?
Si15 C44 Si14 C58 149.0(3) . . . . ?
Si16 C44 Si14 C58 -90.7(3) . . . . ?
Si19 C44 Si14 C58 -142.3(5) . . . . ?
C40 C44 Si15 C72 71.7(3) . . . . ?
Si17 C44 Si15 C72 -109.4(5) . . . . ?
Si18 C44 Si15 C72 -42.5(2) . . . . ?
Si16 C44 Si15 C72 -160.21(18) . . . . ?
Si14 C44 Si15 C72 -42.6(2) . . . . ?
Si19 C44 Si15 C72 162.4(2) . . . . ?
C40 C44 Si15 C62 -163.8(4) . . . . ?
Si17 C44 Si15 C62 15.1(6) . . . . ?
Si18 C44 Si15 C62 82.0(4) . . . . ?
Si16 C44 Si15 C62 -35.7(4) . . . . ?
Si14 C44 Si15 C62 81.9(4) . . . . ?
Si19 C44 Si15 C62 -73.1(4) . . . . ?
C40 C44 Si15 C61 -46.4(4) . . . . ?
Si17 C44 Si15 C61 132.5(5) . . . . ?
Si18 C44 Si15 C61 -160.6(4) . . . . ?
Si16 C44 Si15 C61 81.7(4) . . . . ?
Si14 C44 Si15 C61 -160.7(4) . . . . ?
Si19 C44 Si15 C61 44.3(4) . . . . ?
C40 C44 Si16 C64 66.2(7) . . . . ?
Si17 C44 Si16 C64 154.2(6) . . . . ?
Si18 C44 Si16 C64 -104.9(7) . . . . ?
Si15 C44 Si16 C64 -55.2(6) . . . . ?
Si14 C44 Si16 C64 -179.8(6) . . . . ?
Si19 C44 Si16 C64 -19.6(6) . . . . ?
C40 C44 Si16 C63 -57.3(3) . . . . ?
Si17 C44 Si16 C63 30.7(2) . . . . ?
Si18 C44 Si16 C63 131.6(2) . . . . ?
Si15 C44 Si16 C63 -178.73(16) . . . . ?
Si14 C44 Si16 C63 56.6(2) . . . . ?
Si19 C44 Si16 C63 -143.20(17) . . . . ?
C40 C44 Si16 C65 -178.9(3) . . . . ?
Si17 C44 Si16 C65 -90.9(3) . . . . ?
Si18 C44 Si16 C65 10.0(4) . . . . ?
Si15 C44 Si16 C65 59.7(3) . . . . ?
Si14 C44 Si16 C65 -64.9(3) . . . . ?
Si19 C44 Si16 C65 95.2(3) . . . . ?
C60 Si14 C59 Si18 103.5(4) . . . . ?
C58 Si14 C59 Si18 -143.6(4) . . . . ?
C44 Si14 C59 Si18 -21.96(17) . . . . ?
C64 Si16 C63 Si17 -155.6(6) . . . . ?
C65 Si16 C63 Si17 97.1(3) . . . . ?
C44 Si16 C63 Si17 -29.67(19) . . . . ?
C40 C44 Si17 C63 80.4(3) . . . . ?
Si18 C44 Si17 C63 -146.5(3) . . . . ?
Si15 C44 Si17 C63 -98.5(5) . . . . ?
Si16 C44 Si17 C63 -33.7(2) . . . . ?
Si14 C44 Si17 C63 177.0(3) . . . . ?
Si19 C44 Si17 C63 -27.6(3) . . . . ?
C40 C44 Si17 C66 -154.8(7) . . . . ?
Si18 C44 Si17 C66 -21.7(7) . . . . ?
Si15 C44 Si17 C66 26.3(9) . . . . ?
Si16 C44 Si17 C66 91.1(7) . . . . ?
Si14 C44 Si17 C66 -58.2(7) . . . . ?
Si19 C44 Si17 C66 97.2(7) . . . . ?
C40 C44 Si17 C70 -45.7(7) . . . . ?
Si18 C44 Si17 C70 87.4(7) . . . . ?
Si15 C44 Si17 C70 135.4(7) . . . . ?
Si16 C44 Si17 C70 -159.8(7) . . . . ?
Si14 C44 Si17 C70 50.9(6) . . . . ?
Si19 C44 Si17 C70 -153.7(6) . . . . ?
Si16 C63 Si17 C44 34.5(2) . . . . ?
Si16 C63 Si17 C66 -94.5(6) . . . . ?
Si16 C63 Si17 C70 157.0(6) . . . . ?
C40 C44 Si18 C72 -45.0(4) . . . . ?
Si17 C44 Si18 C72 -171.4(2) . . . . ?
Si15 C44 Si18 C72 40.5(2) . . . . ?
Si16 C44 Si18 C72 126.0(3) . . . . ?
Si14 C44 Si18 C72 -139.6(3) . . . . ?
Si19 C44 Si18 C72 61.8(3) . . . . ?
C40 C44 Si18 C67 -172.4(5) . . . . ?
Si17 C44 Si18 C67 61.3(6) . . . . ?
Si15 C44 Si18 C67 -86.9(5) . . . . ?
Si16 C44 Si18 C67 -1.4(6) . . . . ?
Si14 C44 Si18 C67 93.0(5) . . . . ?
Si19 C44 Si18 C67 -65.6(5) . . . . ?
C40 C44 Si18 C59 73.8(3) . . . . ?
Si17 C44 Si18 C59 -52.5(3) . . . . ?
Si15 C44 Si18 C59 159.3(2) . . . . ?
Si16 C44 Si18 C59 -115.2(2) . . . . ?
Si14 C44 Si18 C59 -20.78(16) . . . . ?
Si19 C44 Si18 C59 -179.40(18) . . . . ?
Si14 C59 Si18 C44 23.14(18) . . . . ?
Si14 C59 Si18 C72 150.8(2) . . . . ?
Si14 C59 Si18 C67 -97.1(5) . . . . ?
C40 C44 Si19 C71 -85.5(10) . . . . ?
Si17 C44 Si19 C71 25.6(10) . . . . ?
Si18 C44 Si19 C71 152.8(10) . . . . ?
Si15 C44 Si19 C71 170.8(10) . . . . ?
Si16 C44 Si19 C71 31.1(10) . . . . ?
Si14 C44 Si19 C71 89.9(11) . . . . ?
C40 C44 Si19 C69 43.2(6) . . . . ?
Si17 C44 Si19 C69 154.3(5) . . . . ?
Si18 C44 Si19 C69 -78.5(5) . . . . ?
Si15 C44 Si19 C69 -60.5(5) . . . . ?
Si16 C44 Si19 C69 159.8(5) . . . . ?
Si14 C44 Si19 C69 -141.4(7) . . . . ?
C40 C44 Si19 C68 157.2(5) . . . . ?
Si17 C44 Si19 C68 -91.6(5) . . . . ?
Si18 C44 Si19 C68 35.6(5) . . . . ?
Si15 C44 Si19 C68 53.6(5) . . . . ?
Si16 C44 Si19 C68 -86.1(5) . . . . ?
Si14 C44 Si19 C68 -27.4(8) . . . . ?
C62 Si15 C72 Si18 -89.4(4) . . . . ?
C61 Si15 C72 Si18 160.7(4) . . . . ?
C44 Si15 C72 Si18 41.4(2) . . . . ?
C44 Si18 C72 Si15 -41.8(2) . . . . ?
C67 Si18 C72 Si15 89.0(4) . . . . ?
C59 Si18 C72 Si15 -160.1(2) . . . . ?
C73 C74 C75 C76 62.4(10) . . . . ?
C74 C75 C76 C77 169.4(7) . . . . ?
C75 C76 C77 C78 61.7(12) . . . . ?
C79 C80 C81 C82 -179.9(10) . . . . ?
C80 C81 C82 C83 -175.3(12) . . . . ?
C81 C82 C83 C84 64.8(19) . . . . ?
